data_2212309
loop_
_publ_author_name
'Junshan Sun'
'Rufen Zhang'
'Daqi Wang'

_publ_section_title
<i>catena</i>-Poly[[trimethyltin(IV)]-\m-[5-(2-thienylmethyleneamino)-1,3,4-thiadiazole-2-thiolato-\k^2^<i>N</i>^4^:<i>S</i>^2^]]
_journal_coeditor_code NG2196
_journal_issue 2
_journal_name_full 'Acta Crystallographica Section E'
_journal_page_first m418
_journal_page_last m419
_journal_paper_doi 10.1107/S1600536807000128
_journal_volume 63
_journal_year 2007
_chemical_formula_iupac '[Sn (C4 H3 S)(C3 H N3 S2)(C H3)3]'
_chemical_formula_sum 'C10 H13 N3 S3 Sn'
_chemical_formula_weight 390.10
_chemical_name_systematic
;
 ?
;
_space_group_IT_number 61
_symmetry_cell_setting orthorhombic
_symmetry_space_group_name_Hall '-P 2ac 2ab'
_symmetry_space_group_name_H-M 'P b c a'
_atom_sites_solution_hydrogens geom
_atom_sites_solution_primary direct
_atom_sites_solution_secondary difmap
_audit_creation_method SHELXL-97
_cell_angle_alpha 90.00
_cell_angle_beta 90.00
_cell_angle_gamma 90.00
_cell_formula_units_Z 8
_cell_length_a 13.068(6)
_cell_length_b 11.294(5)
_cell_length_c 20.158(9)
_cell_measurement_reflns_used 3586
_cell_measurement_temperature 298(2)
_cell_measurement_theta_max 25.925
_cell_measurement_theta_min 2.552
_cell_volume 2975(2)
_computing_cell_refinement SMART
_computing_data_collection 'SMART (Siemens, 1996)'
_computing_data_reduction 'SAINT (Siemens, 1996)'
_computing_molecular_graphics 'SHELXTL (Sheldrick, 1997b)'
_computing_publication_material SHELXTL
_computing_structure_refinement 'SHELXL-97 (Sheldrick, 1997a)'
_computing_structure_solution 'SHELXS-97 (Sheldrick, 1997a)'
_diffrn_ambient_temperature 298(2)
_diffrn_measured_fraction_theta_full 1.000
_diffrn_measured_fraction_theta_max 1.000
_diffrn_measurement_device_type 'Bruker SMART area-detector diffractometer'
_diffrn_measurement_method '\f and \w scans'
_diffrn_radiation_monochromator graphite
_diffrn_radiation_source 'fine-focus sealed tube'
_diffrn_radiation_type MoK\a
_diffrn_radiation_wavelength 0.71073
_diffrn_reflns_av_R_equivalents 0.0413
_diffrn_reflns_av_sigmaI/netI 0.0292
_diffrn_reflns_limit_h_max 12
_diffrn_reflns_limit_h_min -15
_diffrn_reflns_limit_k_max 13
_diffrn_reflns_limit_k_min -12
_diffrn_reflns_limit_l_max 23
_diffrn_reflns_limit_l_min -23
_diffrn_reflns_number 14610
_diffrn_reflns_theta_full 25.00
_diffrn_reflns_theta_max 25.00
_diffrn_reflns_theta_min 2.02
_exptl_absorpt_coefficient_mu 2.121
_exptl_absorpt_correction_T_max 0.7556
_exptl_absorpt_correction_T_min 0.5501
_exptl_absorpt_correction_type multi-scan
_exptl_absorpt_process_details '(SADABS; Sheldrick, 1996)'
_exptl_crystal_colour yellow
_exptl_crystal_density_diffrn 1.742
_exptl_crystal_density_method 'not measured'
_exptl_crystal_description block
_exptl_crystal_F_000 1536
_exptl_crystal_size_max 0.32
_exptl_crystal_size_mid 0.23
_exptl_crystal_size_min 0.14
_refine_diff_density_max 0.741
_refine_diff_density_min -0.619
_refine_ls_extinction_method none
_refine_ls_goodness_of_fit_ref 1.002
_refine_ls_hydrogen_treatment constr
_refine_ls_matrix_type full
_refine_ls_number_parameters 154
_refine_ls_number_reflns 2626
_refine_ls_number_restraints 0
_refine_ls_restrained_S_all 1.002
_refine_ls_R_factor_all 0.0669
_refine_ls_R_factor_gt 0.0353
_refine_ls_shift/su_max 0.000
_refine_ls_shift/su_mean 0.000
_refine_ls_structure_factor_coef Fsqd
_refine_ls_weighting_details 'calc w=1/[\s^2^(Fo^2^)+(0.0600P)^2^+9.0072P] where P=(Fo^2^+2Fc^2^)/3'
_refine_ls_weighting_scheme calc
_refine_ls_wR_factor_gt 0.0934
_refine_ls_wR_factor_ref 0.1224
_reflns_number_gt 1760
_reflns_number_total 2626
_reflns_threshold_expression >2sigma(I)
_cod_data_source_file ng2196.cif
_cod_data_source_block I
_cod_depositor_comments
;
The following automatic conversions were performed:
'_symmetry_cell_setting' value 'Orthorhombic' changed to 'orthorhombic'
according to '/home/saulius/struct/CIF-dictionaries/cif_core.dic'
dictionary named 'cif_core.dic' version 2.4.1 from 2010-06-29.

Automatic conversion script
Id: cif_fix_enum 1527 2010-12-29 10:47:43Z saulius 

The following automatic conversions were performed:

'_symmetry_cell_setting' value 'Orthorhombic' changed to
'orthorhombic' according to
/home/saulius/struct/CIF-dictionaries/cif_core.dic dictionary named
'cif_core.dic' version 2.4.1 from 2010-06-29.

Automatic conversion script
Id: cif_fix_values 1715 2011-07-08 13:25:40Z adriana 
;
_cod_original_sg_symbol_H-M 'Pbca '
_cod_database_code 2212309
_cod_database_fobs_code 2212309

loop_
_symmetry_equiv_pos_as_xyz
'x, y, z'
'-x+1/2, -y, z+1/2'
'-x, y+1/2, -z+1/2'
'x+1/2, -y+1/2, -z'
'-x, -y, -z'
'x-1/2, y, -z-1/2'
'x, -y-1/2, z-1/2'
'-x-1/2, y-1/2, z'

loop_
_atom_site_type_symbol
_atom_site_label
_atom_site_fract_x
_atom_site_fract_y
_atom_site_fract_z
_atom_site_U_iso_or_equiv
_atom_site_adp_type
_atom_site_calc_flag
_atom_site_refinement_flags
_atom_site_occupancy
Sn Sn1 0.06509(3) 0.54883(4) 0.24516(2) 0.04256(18) Uani d . 1
N N1 0.0536(4) 0.2725(4) 0.1779(3) 0.0462(13) Uani d . 1
N N2 0.0338(4) 0.1556(4) 0.1616(2) 0.0434(12) Uani d . 1
N N3 0.0751(4) 0.0050(5) 0.0874(3) 0.0461(13) Uani d . 1
S S1 0.16167(14) 0.22886(15) 0.07593(8) 0.0530(5) Uani d . 1
S S2 0.16170(16) 0.46629(15) 0.14145(10) 0.0617(5) Uani d . 1
S S3 0.06294(17) -0.2570(2) 0.04895(13) 0.0796(6) Uani d . 1
C C1 0.1169(5) 0.3232(5) 0.1378(3) 0.0432(14) Uani d . 1
C C2 0.0838(5) 0.1201(5) 0.1099(3) 0.0434(15) Uani d . 1
C C3 0.1215(6) -0.0242(6) 0.0343(3) 0.0517(17) Uani d . 1
H H3 0.1576 0.0339 0.0115 0.062 Uiso calc R 1
C C4 0.1210(5) -0.1425(6) 0.0078(3) 0.0554(17) Uani d . 1
C C5 0.1703(7) -0.1797(7) -0.0498(4) 0.075(2) Uani d . 1
H H5 0.2077 -0.1309 -0.0780 0.090 Uiso calc R 1
C C6 0.1550(8) -0.3039(8) -0.0593(4) 0.086(3) Uani d . 1
H H6 0.1803 -0.3458 -0.0954 0.104 Uiso calc R 1
C C7 0.1006(8) -0.3528(8) -0.0107(5) 0.088(3) Uani d . 1
H H7 0.0847 -0.4331 -0.0096 0.106 Uiso calc R 1
C C8 0.1193(6) 0.4229(6) 0.3152(4) 0.0635(19) Uani d . 1
H H8A 0.1881 0.4427 0.3279 0.095 Uiso calc R 1
H H8B 0.1184 0.3454 0.2956 0.095 Uiso calc R 1
H H8C 0.0761 0.4238 0.3536 0.095 Uiso calc R 1
C C9 -0.0831(5) 0.5401(6) 0.2030(4) 0.0611(19) Uani d . 1
H H9A -0.0921 0.6048 0.1726 0.092 Uiso calc R 1
H H9B -0.1334 0.5451 0.2375 0.092 Uiso calc R 1
H H9C -0.0908 0.4665 0.1797 0.092 Uiso calc R 1
C C10 0.1498(6) 0.7093(6) 0.2384(4) 0.0574(18) Uani d . 1
H H10A 0.2150 0.6993 0.2595 0.086 Uiso calc R 1
H H10B 0.1127 0.7717 0.2599 0.086 Uiso calc R 1
H H10C 0.1599 0.7292 0.1925 0.086 Uiso calc R 1

loop_
_atom_site_aniso_label
_atom_site_aniso_U_11
_atom_site_aniso_U_22
_atom_site_aniso_U_33
_atom_site_aniso_U_12
_atom_site_aniso_U_13
_atom_site_aniso_U_23
Sn1 0.0371(3) 0.0350(3) 0.0556(3) -0.00185(17) 0.00137(19) -0.00037(19)
N1 0.051(3) 0.037(3) 0.051(3) -0.003(2) 0.008(3) -0.005(2)
N2 0.047(3) 0.041(3) 0.042(3) 0.000(2) 0.005(2) -0.001(2)
N3 0.044(3) 0.038(3) 0.057(3) 0.001(2) 0.000(3) -0.011(3)
S1 0.0557(10) 0.0495(10) 0.0539(10) -0.0049(8) 0.0177(8) -0.0085(8)
S2 0.0699(12) 0.0409(9) 0.0742(12) -0.0075(8) 0.0302(10) -0.0065(8)
S3 0.0758(15) 0.0632(13) 0.0997(17) -0.0041(11) -0.0046(12) -0.0178(12)
C1 0.042(3) 0.044(3) 0.044(3) 0.005(3) 0.004(3) 0.002(3)
C2 0.044(4) 0.046(4) 0.041(3) 0.004(3) -0.002(3) 0.000(3)
C3 0.065(5) 0.041(4) 0.050(4) 0.004(3) -0.008(3) -0.001(3)
C4 0.058(4) 0.060(4) 0.049(4) 0.014(3) -0.014(3) -0.001(3)
C5 0.109(7) 0.069(5) 0.047(4) 0.037(5) -0.024(4) -0.014(4)
C6 0.120(8) 0.079(6) 0.060(5) 0.039(6) -0.032(5) -0.034(5)
C7 0.110(8) 0.059(5) 0.097(7) 0.002(5) -0.038(6) -0.027(5)
C8 0.063(5) 0.056(4) 0.072(5) 0.012(4) -0.001(4) 0.012(4)
C9 0.043(4) 0.063(5) 0.077(5) -0.001(3) -0.003(3) -0.018(4)
C10 0.053(4) 0.046(4) 0.073(5) -0.010(3) 0.011(4) -0.009(3)

loop_
_atom_type_symbol
_atom_type_description
_atom_type_scat_dispersion_real
_atom_type_scat_dispersion_imag
_atom_type_scat_source
C C 0.0033 0.0016 'International Tables Vol C Tables 4.2.6.8 and 6.1.1.4'
H H 0.0000 0.0000 'International Tables Vol C Tables 4.2.6.8 and 6.1.1.4'
N N 0.0061 0.0033 'International Tables Vol C Tables 4.2.6.8 and 6.1.1.4'
S S 0.1246 0.1234 'International Tables Vol C Tables 4.2.6.8 and 6.1.1.4'
Sn Sn -0.6537 1.4246 'International Tables Vol C Tables 4.2.6.8 and 6.1.1.4'

loop_
_geom_angle_atom_site_label_1
_geom_angle_atom_site_label_2
_geom_angle_atom_site_label_3
_geom_angle_site_symmetry_1
_geom_angle_site_symmetry_3
_geom_angle
_geom_angle_publ_flag
C9 Sn1 C8 . . 122.7(3) yes
C9 Sn1 C10 . . 119.3(3) yes
C8 Sn1 C10 . . 116.0(3) yes
C9 Sn1 N2 . 3 81.7(2) yes
C8 Sn1 N2 . 3 89.8(2) yes
C10 Sn1 N2 . 3 84.8(2) yes
C9 Sn1 S2 . . 96.0(2) yes
C8 Sn1 S2 . . 97.5(2) yes
C10 Sn1 S2 . . 90.04(19) yes
N2 Sn1 S2 3 . 172.38(12) yes
C1 N1 N2 . . 113.2(5) ?
C2 N2 N1 . . 113.1(5) ?
C2 N2 Sn1 . 3_545 134.1(4) ?
N1 N2 Sn1 . 3_545 111.5(3) ?
C3 N3 C2 . . 118.6(6) ?
C2 S1 C1 . . 87.4(3) ?
C1 S2 Sn1 . . 101.8(2) ?
C7 S3 C4 . . 90.6(5) ?
N1 C1 S2 . . 127.4(5) ?
N1 C1 S1 . . 113.2(5) ?
S2 C1 S1 . . 119.4(4) ?
N2 C2 N3 . . 120.8(6) ?
N2 C2 S1 . . 113.3(5) ?
N3 C2 S1 . . 125.9(5) ?
N3 C3 C4 . . 123.4(7) ?
N3 C3 H3 . . 118.3 ?
C4 C3 H3 . . 118.3 ?
C5 C4 C3 . . 126.0(7) ?
C5 C4 S3 . . 112.3(6) ?
C3 C4 S3 . . 121.6(5) ?
C4 C5 C6 . . 110.0(9) ?
C4 C5 H5 . . 125.0 ?
C6 C5 H5 . . 125.0 ?
C7 C6 C5 . . 112.6(8) ?
C7 C6 H6 . . 123.7 ?
C5 C6 H6 . . 123.7 ?
C6 C7 S3 . . 114.4(7) ?
C6 C7 H7 . . 122.8 ?
S3 C7 H7 . . 122.8 ?
Sn1 C8 H8A . . 109.5 ?
Sn1 C8 H8B . . 109.5 ?
H8A C8 H8B . . 109.5 ?
Sn1 C8 H8C . . 109.5 ?
H8A C8 H8C . . 109.5 ?
H8B C8 H8C . . 109.5 ?
Sn1 C9 H9A . . 109.5 ?
Sn1 C9 H9B . . 109.5 ?
H9A C9 H9B . . 109.5 ?
Sn1 C9 H9C . . 109.5 ?
H9A C9 H9C . . 109.5 ?
H9B C9 H9C . . 109.5 ?
Sn1 C10 H10A . . 109.5 ?
Sn1 C10 H10B . . 109.5 ?
H10A C10 H10B . . 109.5 ?
Sn1 C10 H10C . . 109.5 ?
H10A C10 H10C . . 109.5 ?
H10B C10 H10C . . 109.5 ?

loop_
_geom_bond_atom_site_label_1
_geom_bond_atom_site_label_2
_geom_bond_site_symmetry_2
_geom_bond_distance
_geom_bond_publ_flag
Sn1 C9 . 2.117(7) yes
Sn1 C8 . 2.125(7) yes
Sn1 C10 . 2.128(6) yes
Sn1 N2 3 2.579(5) yes
Sn1 S2 . 2.614(2) yes
N1 C1 . 1.291(7) ?
N1 N2 . 1.385(7) ?
N2 C2 . 1.295(7) ?
N2 Sn1 3_545 2.579(5) yes
N3 C3 . 1.275(8) ?
N3 C2 . 1.381(8) ?
S1 C2 . 1.735(6) ?
S1 C1 . 1.741(6) ?
S2 C1 . 1.721(6) ?
S3 C7 . 1.690(9) ?
S3 C4 . 1.714(8) ?
C3 C4 . 1.438(9) ?
C3 H3 . 0.9300 ?
C4 C5 . 1.394(10) ?
C5 C6 . 1.429(11) ?
C5 H5 . 0.9300 ?
C6 C7 . 1.331(13) ?
C6 H6 . 0.9300 ?
C7 H7 . 0.9300 ?
C8 H8A . 0.9600 ?
C8 H8B . 0.9600 ?
C8 H8C . 0.9600 ?
C9 H9A . 0.9600 ?
C9 H9B . 0.9600 ?
C9 H9C . 0.9600 ?
C10 H10A . 0.9600 ?
C10 H10B . 0.9600 ?
C10 H10C . 0.9600 ?

loop_
_geom_torsion_atom_site_label_1
_geom_torsion_atom_site_label_2
_geom_torsion_atom_site_label_3
_geom_torsion_atom_site_label_4
_geom_torsion_site_symmetry_1
_geom_torsion_site_symmetry_4
_geom_torsion
C1 N1 N2 C2 . . 0.8(7)
C1 N1 N2 Sn1 . 3_545 169.3(4)
C9 Sn1 S2 C1 . . -66.2(3)
C8 Sn1 S2 C1 . . 58.1(3)
C10 Sn1 S2 C1 . . 174.3(3)
N2 Sn1 S2 C1 3 . -138.1(9)
N2 N1 C1 S2 . . -179.3(4)
N2 N1 C1 S1 . . -1.5(7)
Sn1 S2 C1 N1 . . -1.3(6)
Sn1 S2 C1 S1 . . -179.0(3)
C2 S1 C1 N1 . . 1.3(5)
C2 S1 C1 S2 . . 179.3(4)
N1 N2 C2 N3 . . 178.5(5)
Sn1 N2 C2 N3 3_545 . 13.5(9)
N1 N2 C2 S1 . . 0.3(7)
Sn1 N2 C2 S1 3_545 . -164.8(3)
C3 N3 C2 N2 . . 176.3(6)
C3 N3 C2 S1 . . -5.6(8)
C1 S1 C2 N2 . . -0.9(5)
C1 S1 C2 N3 . . -179.0(6)
C2 N3 C3 C4 . . 177.5(6)
N3 C3 C4 C5 . . -179.9(7)
N3 C3 C4 S3 . . -3.8(10)
C7 S3 C4 C5 . . -1.5(6)
C7 S3 C4 C3 . . -178.0(6)
C3 C4 C5 C6 . . 178.4(7)
S3 C4 C5 C6 . . 2.0(8)
C4 C5 C6 C7 . . -1.6(10)
C5 C6 C7 S3 . . 0.5(11)
C4 S3 C7 C6 . . 0.6(8)
